data_2227825
loop_
_publ_author_name
'Nichol, Gary S.'
'Stasiw, Daniel'
'Anna, Laura J.'
'Rajaseelan, Edward'

_publ_section_title
;
 [(1,2,5,6-\h)-1,5-Cyclooctadiene](1-isopropyl-3-methylimidazolin-2-ylidene)(triphenylphosphine)iridium(I)
 tetrafluoridoborate dichloromethane solvate
;
_journal_coeditor_code NG5007
_journal_issue 9
_journal_name_full 'Acta Crystallographica Section E'
_journal_page_first m1114
_journal_paper_doi 10.1107/S1600536810031727
_journal_volume 66
_journal_year 2010
_chemical_formula_iupac '[Ir (C8 H12) (C7 H12 N2) (C18 H15 P)] B F4, C H2 Cl2'
_chemical_formula_moiety 'C33 H39 N2 Ir P +, B F4 -, C H2 Cl2'
_chemical_formula_sum 'C34 H41 B Cl2 F4 Ir N2 P'
_chemical_formula_weight 858.57
_chemical_name_systematic
;
[(1,2,5,6-\h)-1,5-Cyclooctadiene](1-isopropyl-3-methylimidazolin-2-
ylidene)(triphenylphosphine)iridium(I) tetrafluoridoborate dichloromethane
solvate
;
_space_group_IT_number 15
_symmetry_cell_setting monoclinic
_symmetry_space_group_name_Hall '-C 2yc'
_symmetry_space_group_name_H-M 'C 1 2/c 1'
_atom_sites_solution_hydrogens geom
_atom_sites_solution_primary direct
_atom_sites_solution_secondary difmap
_audit_creation_method SHELXL-97
_cell_angle_alpha 90.00
_cell_angle_beta 103.452(2)
_cell_angle_gamma 90.00
_cell_formula_units_Z 8
_cell_length_a 36.3039(16)
_cell_length_b 10.4913(5)
_cell_length_c 18.3924(8)
_cell_measurement_reflns_used 9491
_cell_measurement_temperature 100(2)
_cell_measurement_theta_max 28.28
_cell_measurement_theta_min 2.39
_cell_volume 6813.0(5)
_computing_cell_refinement 'SAINT (Bruker, 2007)'
_computing_data_collection 'APEX2 (Bruker, 2007)'
_computing_data_reduction 'SAINT (Bruker, 2007)'
_computing_molecular_graphics 'ORTEP-3 for Windows (Farrugia, 1997)'
_computing_publication_material 'SHELXTL (Sheldrick, 2008) and publCIF (Westrip, 2010)'
_computing_structure_refinement 'SHELXTL (Sheldrick, 2008)'
_computing_structure_solution 'SIR97 (Altomare <i>et al.</i>, 1999)'
_diffrn_ambient_temperature 100(2)
_diffrn_measured_fraction_theta_full 0.999
_diffrn_measured_fraction_theta_max 0.999
_diffrn_measurement_device_type 'Bruker Kappa APEXII DUO CCD'
_diffrn_measurement_method '\f and \w scans'
_diffrn_radiation_monochromator graphite
_diffrn_radiation_source 'fine-focus sealed tube with Miracol optics'
_diffrn_radiation_type MoK\a
_diffrn_radiation_wavelength 0.71073
_diffrn_reflns_av_R_equivalents 0.0332
_diffrn_reflns_av_sigmaI/netI 0.0168
_diffrn_reflns_limit_h_max 47
_diffrn_reflns_limit_h_min -47
_diffrn_reflns_limit_k_max 13
_diffrn_reflns_limit_k_min -13
_diffrn_reflns_limit_l_max 23
_diffrn_reflns_limit_l_min -23
_diffrn_reflns_number 72041
_diffrn_reflns_theta_full 27.50
_diffrn_reflns_theta_max 27.50
_diffrn_reflns_theta_min 2.03
_exptl_absorpt_coefficient_mu 4.173
_exptl_absorpt_correction_T_max 0.6522
_exptl_absorpt_correction_T_min 0.3704
_exptl_absorpt_correction_type numerical
_exptl_absorpt_process_details '(SADABS; Sheldrick, 1996)'
_exptl_crystal_colour red
_exptl_crystal_density_diffrn 1.674
_exptl_crystal_density_method 'not measured'
_exptl_crystal_description prism
_exptl_crystal_F_000 3408
_exptl_crystal_size_max 0.30
_exptl_crystal_size_mid 0.14
_exptl_crystal_size_min 0.11
_refine_diff_density_max 1.305
_refine_diff_density_min -0.943
_refine_ls_extinction_method none
_refine_ls_goodness_of_fit_ref 1.042
_refine_ls_hydrogen_treatment constr
_refine_ls_matrix_type full
_refine_ls_number_parameters 460
_refine_ls_number_reflns 7834
_refine_ls_number_restraints 84
_refine_ls_restrained_S_all 1.040
_refine_ls_R_factor_all 0.0282
_refine_ls_R_factor_gt 0.0211
_refine_ls_shift/su_max 0.011
_refine_ls_shift/su_mean 0.000
_refine_ls_structure_factor_coef Fsqd
_refine_ls_weighting_details 'calc w=1/[\s^2^(Fo^2^)+(0.0500P)^2^+5.0000P] where P=(Fo^2^+2Fc^2^)/3'
_refine_ls_weighting_scheme calc
_refine_ls_wR_factor_gt 0.0643
_refine_ls_wR_factor_ref 0.0726
_reflns_number_gt 6800
_reflns_number_total 7834
_reflns_threshold_expression I>2\s(I)
_cod_data_source_file ng5007.cif
_cod_data_source_block I
_cod_original_sg_symbol_H-M 'C 2/c'
_cod_database_code 2227825
_cod_database_fobs_code 2227825

loop_
_symmetry_equiv_pos_as_xyz
'x, y, z'
'-x, y, -z+1/2'
'x+1/2, y+1/2, z'
'-x+1/2, y+1/2, -z+1/2'
'-x, -y, -z'
'x, -y, z-1/2'
'-x+1/2, -y+1/2, -z'
'x+1/2, -y+1/2, z-1/2'

loop_
_atom_site_type_symbol
_atom_site_label
_atom_site_fract_x
_atom_site_fract_y
_atom_site_fract_z
_atom_site_U_iso_or_equiv
_atom_site_adp_type
_atom_site_calc_flag
_atom_site_refinement_flags
_atom_site_occupancy
_atom_site_disorder_assembly
_atom_site_disorder_group
Ir Ir 0.668273(3) 0.510395(9) 0.563854(6) 0.02420(5) Uani d . 1 B .
Cl Cl1 0.54347(6) 0.9363(4) 0.70029(17) 0.0471(7) Uani d PD 0.511(7) A 1
Cl Cl2 0.57718(16) 1.1103(5) 0.6136(5) 0.137(2) Uani d PD 0.511(7) A 1
Cl Cl1' 0.54270(8) 1.0031(6) 0.71548(15) 0.0579(11) Uani d PD 0.489(7) A 2
Cl Cl2' 0.57231(13) 1.0807(4) 0.58942(14) 0.0553(9) Uani d PD 0.489(7) A 2
P P 0.60271(2) 0.52250(7) 0.53810(5) 0.02869(16) Uani d . 1 . .
F F1 0.63097(6) 1.1774(2) 0.28542(14) 0.0718(7) Uani d . 1 . .
F F2 0.68831(7) 1.2144(3) 0.26529(15) 0.0974(10) Uani d . 1 . .
F F3 0.68298(6) 1.1205(3) 0.37193(13) 0.0728(7) Uani d . 1 . .
F F4 0.66639(8) 1.0113(2) 0.2656(2) 0.0865(10) Uani d . 1 . .
N N1 0.67636(6) 0.7514(2) 0.47676(15) 0.0373(6) Uani d . 1 B .
N N2 0.67143(7) 0.5884(2) 0.40379(14) 0.0356(6) Uani d . 1 B .
B B 0.66725(11) 1.1321(5) 0.2973(3) 0.0557(11) Uani d . 1 . .
C C1 0.67157(7) 0.6230(3) 0.47509(17) 0.0318(6) Uani d . 1 . .
C C2 0.67518(8) 0.6943(3) 0.3618(2) 0.0455(8) Uani d . 1 . .
H H2 0.6756 0.6948 0.3104 0.055 Uiso calc R 1 B .
C C3 0.67807(8) 0.7960(3) 0.4063(2) 0.0488(9) Uani d . 1 B .
H H3 0.6808 0.8822 0.3926 0.059 Uiso calc R 1 . .
C C4 0.67913(8) 0.8306(3) 0.5440(2) 0.0456(8) Uani d . 1 . .
H H4 0.6763 0.7737 0.5860 0.055 Uiso calc R 1 B .
C C5 0.64780(9) 0.9295(3) 0.5322(3) 0.0681(13) Uani d . 1 B .
H H5A 0.6232 0.8869 0.5172 0.102 Uiso calc R 1 . .
H H5B 0.6508 0.9890 0.4929 0.102 Uiso calc R 1 . .
H H5C 0.6492 0.9765 0.5788 0.102 Uiso calc R 1 . .
C C6 0.71784(8) 0.8956(3) 0.5664(2) 0.0525(9) Uani d . 1 B .
H H6A 0.7378 0.8324 0.5672 0.079 Uiso calc R 1 . .
H H6B 0.7210 0.9335 0.6162 0.079 Uiso calc R 1 . .
H H6C 0.7195 0.9625 0.5301 0.079 Uiso calc R 1 . .
C C7 0.66684(10) 0.4574(3) 0.37577(19) 0.0403(7) Uani d . 1 . .
H H7A 0.6580 0.4034 0.4118 0.060 Uiso calc R 1 B .
H H7B 0.6912 0.4254 0.3691 0.060 Uiso calc R 1 . .
H H7C 0.6482 0.4556 0.3277 0.060 Uiso calc R 1 . .
C C8 0.57817(16) 0.6605(5) 0.4981(5) 0.0241(16) Uani d PGU 0.556(18) B 3
C C9 0.55354(16) 0.7332(5) 0.5287(5) 0.0363(17) Uani d PGU 0.556(18) B 3
H H9 0.5505 0.7149 0.5776 0.044 Uiso calc PR 0.556(18) B 3
C C10 0.53335(13) 0.8325(4) 0.4879(7) 0.047(2) Uani d PGU 0.556(18) B 3
H H10 0.5165 0.8822 0.5088 0.057 Uiso calc PR 0.556(18) B 3
C C11 0.53780(13) 0.8592(4) 0.4164(7) 0.041(2) Uani d PGU 0.556(18) B 3
H H11 0.5240 0.9272 0.3885 0.049 Uiso calc PR 0.556(18) B 3
C C12 0.56243(15) 0.7866(6) 0.3857(5) 0.041(2) Uani d PGU 0.556(18) B 3
H H12 0.5655 0.8049 0.3369 0.049 Uiso calc PR 0.556(18) B 3
C C13 0.58261(15) 0.6873(5) 0.4266(5) 0.0284(17) Uani d PGU 0.556(18) B 3
H H13 0.5994 0.6376 0.4056 0.034 Uiso calc PR 0.556(18) B 3
C C8' 0.5794(2) 0.6616(5) 0.4725(5) 0.021(2) Uani d PGU 0.444(18) B 4
C C9' 0.55502(19) 0.7448(6) 0.4970(6) 0.035(2) Uani d PGU 0.444(18) B 4
H H9' 0.5509 0.7363 0.5459 0.042 Uiso calc PR 0.444(18) B 4
C C10' 0.53665(19) 0.8404(6) 0.4499(7) 0.040(3) Uani d PGU 0.444(18) B 4
H H10' 0.5200 0.8973 0.4666 0.048 Uiso calc PR 0.444(18) B 4
C C11' 0.5426(2) 0.8528(5) 0.3783(7) 0.042(3) Uani d PGU 0.444(18) B 4
H H11' 0.5301 0.9182 0.3461 0.050 Uiso calc PR 0.444(18) B 4
C C12' 0.5670(2) 0.7697(6) 0.3537(6) 0.038(2) Uani d PGU 0.444(18) B 4
H H12' 0.5711 0.7781 0.3048 0.046 Uiso calc PR 0.444(18) B 4
C C13' 0.5854(2) 0.6741(6) 0.4008(5) 0.0260(19) Uani d PGU 0.444(18) B 4
H H13' 0.6020 0.6172 0.3841 0.031 Uiso calc PR 0.444(18) B 4
C C14 0.58120(8) 0.5100(3) 0.6183(2) 0.0362(7) Uani d . 1 B .
C C15 0.59156(8) 0.5988(3) 0.6765(2) 0.0471(9) Uani d . 1 . .
H H15 0.6098 0.6628 0.6740 0.057 Uiso calc R 1 B .
C C16 0.57541(8) 0.5937(4) 0.7375(2) 0.0510(9) Uani d . 1 B .
H H16 0.5820 0.6558 0.7759 0.061 Uiso calc R 1 . .
C C17 0.54978(10) 0.4992(3) 0.7431(2) 0.0496(10) Uani d . 1 . .
H H17 0.5391 0.4951 0.7856 0.060 Uiso calc R 1 B .
C C18 0.53965(8) 0.4100(3) 0.68616(18) 0.0429(7) Uani d . 1 B .
H H18 0.5220 0.3446 0.6897 0.052 Uiso calc R 1 . .
C C19 0.55513(7) 0.4160(3) 0.62424(17) 0.0351(6) Uani d . 1 . .
H H19 0.5478 0.3550 0.5853 0.042 Uiso calc R 1 B .
C C20 0.58018(7) 0.3948(2) 0.47589(14) 0.0255(5) Uani d . 1 B .
C C21 0.60049(8) 0.2880(2) 0.46441(14) 0.0265(5) Uani d . 1 . .
H H21 0.6264 0.2804 0.4895 0.032 Uiso calc R 1 B .
C C22 0.58319(9) 0.1918(3) 0.41636(16) 0.0344(6) Uani d . 1 B .
H H22 0.5973 0.1191 0.4082 0.041 Uiso calc R 1 . .
C C23 0.54526(10) 0.2028(3) 0.38053(17) 0.0412(7) Uani d . 1 . .
H H23 0.5333 0.1370 0.3481 0.049 Uiso calc R 1 B .
C C24 0.52498(9) 0.3086(3) 0.39171(18) 0.0432(8) Uani d . 1 B .
H H24 0.4991 0.3156 0.3665 0.052 Uiso calc R 1 . .
C C25 0.54182(8) 0.4050(3) 0.43925(17) 0.0360(6) Uani d . 1 . .
H H25 0.5275 0.4775 0.4470 0.043 Uiso calc R 1 B .
C C26 0.72262(7) 0.4198(3) 0.56404(17) 0.0310(6) Uani d . 1 . .
H H26 0.7287 0.4180 0.5137 0.037 Uiso calc R 1 B .
C C27 0.73017(8) 0.5364(3) 0.60018(18) 0.0333(6) Uani d . 1 B .
H H27 0.7404 0.6019 0.5707 0.040 Uiso calc R 1 . .
C C28 0.74038(8) 0.5601(4) 0.68319(19) 0.0484(8) Uani d . 1 . .
H H28A 0.7677 0.5421 0.7026 0.058 Uiso calc R 1 B .
H H28B 0.7362 0.6513 0.6925 0.058 Uiso calc R 1 . .
C C29 0.71816(11) 0.4810(4) 0.7254(2) 0.0515(10) Uani d . 1 B .
H H29A 0.7177 0.5245 0.7729 0.062 Uiso calc R 1 . .
H H29B 0.7310 0.3980 0.7379 0.062 Uiso calc R 1 . .
C C30 0.67744(8) 0.4573(4) 0.68168(17) 0.0398(7) Uani d . 1 . .
H H30 0.6578 0.4914 0.7067 0.048 Uiso calc R 1 B .
C C31 0.66613(8) 0.3492(3) 0.63912(15) 0.0335(6) Uani d . 1 B .
H H31 0.6399 0.3201 0.6391 0.040 Uiso calc R 1 . .
C C32 0.69224(8) 0.2436(3) 0.62553(18) 0.0413(7) Uani d . 1 . .
H H32A 0.6999 0.1918 0.6716 0.050 Uiso calc R 1 B .
H H32B 0.6781 0.1874 0.5854 0.050 Uiso calc R 1 . .
C C33 0.72751(9) 0.2912(3) 0.60362(19) 0.0421(7) Uani d . 1 B .
H H33A 0.7353 0.2275 0.5704 0.050 Uiso calc R 1 . .
H H33B 0.7482 0.2980 0.6492 0.050 Uiso calc R 1 . .
C C34 0.58431(16) 0.9833(6) 0.6744(3) 0.0401(17) Uani d PDU 0.511(7) A 1
H H34A 0.6037 1.0068 0.7198 0.048 Uiso calc PR 0.511(7) A 1
H H34B 0.5942 0.9105 0.6505 0.048 Uiso calc PR 0.511(7) A 1
C C34' 0.58224(16) 1.0511(6) 0.6851(3) 0.081(3) Uiso d PRD 0.489(7) A 2
H H34C 0.6019 0.9840 0.6974 0.097 Uiso calc PR 0.489(7) A 2
H H34D 0.5926 1.1295 0.7122 0.097 Uiso calc PR 0.489(7) A 2

loop_
_atom_site_aniso_label
_atom_site_aniso_U_11
_atom_site_aniso_U_22
_atom_site_aniso_U_33
_atom_site_aniso_U_12
_atom_site_aniso_U_13
_atom_site_aniso_U_23
Ir 0.01353(7) 0.02279(7) 0.03367(8) 0.00024(3) 0.00019(5) -0.00506(4)
Cl1 0.0276(8) 0.0522(16) 0.0600(13) -0.0038(8) 0.0068(8) -0.0006(11)
Cl2 0.082(3) 0.064(2) 0.293(7) 0.033(2) 0.100(4) 0.095(4)
Cl1' 0.0481(13) 0.087(3) 0.0383(11) -0.0257(13) 0.0087(9) 0.0051(12)
Cl2' 0.0796(19) 0.0548(18) 0.0410(14) 0.0281(14) 0.0329(10) 0.0115(9)
P 0.0143(3) 0.0221(3) 0.0463(4) -0.0004(2) 0.0001(3) -0.0069(3)
F1 0.0373(11) 0.0748(16) 0.1002(18) 0.0227(11) 0.0097(11) 0.0172(14)
F2 0.0634(16) 0.135(3) 0.0935(19) -0.0184(16) 0.0181(14) 0.0535(18)
F3 0.0535(13) 0.0842(18) 0.0747(15) 0.0031(12) 0.0025(11) 0.0362(13)
F4 0.0402(15) 0.085(2) 0.124(3) 0.0264(11) -0.0033(15) -0.0120(15)
N1 0.0173(11) 0.0250(12) 0.0645(17) -0.0015(9) -0.0010(10) 0.0063(11)
N2 0.0264(12) 0.0322(13) 0.0443(14) -0.0048(10) 0.0006(10) 0.0080(11)
B 0.0281(19) 0.069(3) 0.069(3) 0.0096(18) 0.0080(18) 0.022(2)
C1 0.0162(12) 0.0253(13) 0.0496(17) -0.0019(10) -0.0013(11) 0.0031(12)
C2 0.0313(16) 0.0437(18) 0.056(2) -0.0060(13) -0.0008(14) 0.0207(15)
C3 0.0252(15) 0.0365(17) 0.079(2) -0.0033(13) -0.0002(15) 0.0248(17)
C4 0.0248(14) 0.0228(14) 0.087(2) -0.0024(11) 0.0078(15) -0.0061(15)
C5 0.0224(15) 0.0287(17) 0.146(4) -0.0007(13) 0.0055(19) -0.014(2)
C6 0.0221(15) 0.0325(16) 0.096(3) -0.0015(12) -0.0004(16) -0.0139(17)
C7 0.0423(18) 0.0382(16) 0.0394(17) -0.0084(15) 0.0073(13) 0.0021(14)
C8 0.017(2) 0.024(3) 0.029(4) -0.0035(19) 0.000(2) 0.006(2)
C9 0.032(3) 0.028(3) 0.047(4) 0.013(2) 0.006(3) 0.010(3)
C10 0.048(3) 0.033(3) 0.063(6) 0.015(3) 0.017(3) 0.013(3)
C11 0.039(3) 0.032(3) 0.047(6) 0.007(2) 0.000(3) 0.016(3)
C12 0.036(3) 0.039(4) 0.041(5) -0.010(3) -0.004(3) 0.014(3)
C13 0.022(3) 0.030(3) 0.030(4) -0.002(2) 0.001(3) 0.001(3)
C8' 0.018(3) 0.020(3) 0.024(5) -0.001(2) 0.004(3) -0.001(3)
C9' 0.035(4) 0.029(4) 0.035(5) 0.005(3) 0.000(3) -0.004(3)
C10' 0.043(4) 0.033(4) 0.040(6) 0.020(3) 0.003(4) 0.003(4)
C11' 0.051(4) 0.023(3) 0.042(6) 0.011(3) -0.007(4) 0.004(3)
C12' 0.041(4) 0.031(4) 0.036(5) -0.002(3) -0.003(3) 0.011(3)
C13' 0.027(3) 0.024(3) 0.025(4) -0.003(2) 0.003(3) 0.005(3)
C14 0.0134(13) 0.0382(16) 0.055(2) 0.0014(10) 0.0038(13) -0.0189(13)
C15 0.0152(13) 0.055(2) 0.070(2) -0.0043(12) 0.0079(13) -0.0321(17)
C16 0.0195(14) 0.072(2) 0.058(2) 0.0024(14) 0.0016(13) -0.0355(18)
C17 0.0231(17) 0.073(3) 0.051(2) 0.0063(13) 0.0047(15) -0.0193(16)
C18 0.0244(14) 0.0518(19) 0.0511(19) -0.0001(13) 0.0059(13) -0.0088(15)
C19 0.0183(12) 0.0370(15) 0.0476(17) 0.0010(11) 0.0024(11) -0.0113(13)
C20 0.0203(12) 0.0231(12) 0.0294(13) -0.0042(9) -0.0015(10) 0.0005(10)
C21 0.0267(13) 0.0236(12) 0.0275(13) -0.0025(10) 0.0026(10) 0.0048(10)
C22 0.0464(17) 0.0208(13) 0.0341(15) -0.0040(12) 0.0056(13) 0.0003(11)
C23 0.0508(19) 0.0295(15) 0.0346(16) -0.0129(13) -0.0077(14) 0.0013(12)
C24 0.0323(16) 0.0346(16) 0.0497(18) -0.0103(12) -0.0171(13) 0.0066(13)
C25 0.0242(14) 0.0280(14) 0.0486(17) -0.0001(11) -0.0062(12) 0.0005(12)
C26 0.0177(12) 0.0316(14) 0.0445(16) 0.0034(10) 0.0090(11) -0.0012(12)
C27 0.0112(12) 0.0369(15) 0.0479(18) 0.0001(11) -0.0014(11) -0.0046(14)
C28 0.0222(14) 0.065(2) 0.0515(19) 0.0020(15) -0.0043(13) -0.0185(17)
C29 0.0306(18) 0.084(3) 0.0360(18) -0.0043(16) -0.0005(14) -0.0196(16)
C30 0.0221(14) 0.066(2) 0.0291(15) 0.0058(14) 0.0026(11) -0.0068(15)
C31 0.0264(14) 0.0429(16) 0.0302(14) 0.0021(12) 0.0041(11) 0.0076(12)
C32 0.0359(16) 0.0404(17) 0.0467(17) 0.0094(13) 0.0074(13) 0.0117(14)
C33 0.0360(16) 0.0327(16) 0.058(2) 0.0082(13) 0.0126(14) 0.0022(14)
C34 0.034(3) 0.026(3) 0.066(4) 0.004(2) 0.022(3) -0.002(3)

loop_
_atom_type_symbol
_atom_type_description
_atom_type_scat_dispersion_real
_atom_type_scat_dispersion_imag
_atom_type_scat_source
C C 0.0033 0.0016 'International Tables Vol C Tables 4.2.6.8 and 6.1.1.4'
H H 0.0000 0.0000 'International Tables Vol C Tables 4.2.6.8 and 6.1.1.4'
B B 0.0013 0.0007 'International Tables Vol C Tables 4.2.6.8 and 6.1.1.4'
N N 0.0061 0.0033 'International Tables Vol C Tables 4.2.6.8 and 6.1.1.4'
F F 0.0171 0.0103 'International Tables Vol C Tables 4.2.6.8 and 6.1.1.4'
P P 0.1023 0.0942 'International Tables Vol C Tables 4.2.6.8 and 6.1.1.4'
Cl Cl 0.1484 0.1585 'International Tables Vol C Tables 4.2.6.8 and 6.1.1.4'
Ir Ir -1.4442 7.9887 'International Tables Vol C Tables 4.2.6.8 and 6.1.1.4'

loop_
_geom_angle_atom_site_label_1
_geom_angle_atom_site_label_2
_geom_angle_atom_site_label_3
_geom_angle_site_symmetry_1
_geom_angle_site_symmetry_3
_geom_angle
_geom_angle_publ_flag
P Ir C1 . . 93.05(7) ?
P Ir C26 . . 154.91(8) ?
P Ir C27 . . 168.25(9) ?
P Ir C30 . . 97.40(8) ?
P Ir C31 . . 89.18(8) ?
C1 Ir C26 . . 91.82(11) ?
C1 Ir C27 . . 85.73(11) ?
C1 Ir C30 . . 156.42(12) ?
C1 Ir C31 . . 165.05(11) ?
C26 Ir C27 . . 36.81(11) ?
C26 Ir C30 . . 87.62(11) ?
C26 Ir C31 . . 80.16(11) ?
C27 Ir C30 . . 79.75(12) ?
C27 Ir C31 . . 95.00(12) ?
C30 Ir C31 . . 36.81(12) ?
Ir P C8 . . 121.6(2) ?
Ir P C8' . . 116.3(3) ?
Ir P C14 . . 116.25(11) ?
Ir P C20 . . 112.12(9) ?
C8 P C8' . . 13.7(2) ?
C8 P C14 . . 97.2(3) ?
C8 P C20 . . 103.3(3) ?
C8' P C14 . . 110.3(3) ?
C8' P C20 . . 95.4(3) ?
C14 P C20 . . 103.87(13) ?
C1 N1 C3 . . 110.2(3) ?
C1 N1 C4 . . 124.2(3) ?
C3 N1 C4 . . 125.6(3) ?
C1 N2 C2 . . 110.3(3) ?
C1 N2 C7 . . 124.4(2) ?
C2 N2 C7 . . 125.3(3) ?
F1 B F2 . . 108.9(3) ?
F1 B F3 . . 110.7(4) ?
F1 B F4 . . 108.8(4) ?
F2 B F3 . . 110.1(4) ?
F2 B F4 . . 110.7(4) ?
F3 B F4 . . 107.7(4) ?
Ir C1 N1 . . 125.9(2) ?
Ir C1 N2 . . 129.0(2) ?
N1 C1 N2 . . 105.0(3) ?
N2 C2 H2 . . 126.1 ?
N2 C2 C3 . . 107.8(3) ?
H2 C2 C3 . . 126.1 ?
N1 C3 C2 . . 106.7(3) ?
N1 C3 H3 . . 126.6 ?
C2 C3 H3 . . 126.6 ?
N1 C4 H4 . . 108.1 ?
N1 C4 C5 . . 111.3(3) ?
N1 C4 C6 . . 110.8(3) ?
H4 C4 C5 . . 108.1 ?
H4 C4 C6 . . 108.1 ?
C5 C4 C6 . . 110.2(3) ?
C4 C5 H5A . . 109.5 ?
C4 C5 H5B . . 109.5 ?
C4 C5 H5C . . 109.5 ?
H5A C5 H5B . . 109.5 ?
H5A C5 H5C . . 109.5 ?
H5B C5 H5C . . 109.5 ?
C4 C6 H6A . . 109.5 ?
C4 C6 H6B . . 109.5 ?
C4 C6 H6C . . 109.5 ?
H6A C6 H6B . . 109.5 ?
H6A C6 H6C . . 109.5 ?
H6B C6 H6C . . 109.5 ?
N2 C7 H7A . . 109.5 ?
N2 C7 H7B . . 109.5 ?
N2 C7 H7C . . 109.5 ?
H7A C7 H7B . . 109.5 ?
H7A C7 H7C . . 109.5 ?
H7B C7 H7C . . 109.5 ?
P C8 C9 . . 126.1(3) ?
P C8 C13 . . 113.6(3) ?
C9 C8 C13 . . 120.0 ?
C8 C9 H9 . . 120.0 ?
C8 C9 C10 . . 120.0 ?
H9 C9 C10 . . 120.0 ?
C9 C10 H10 . . 120.0 ?
C9 C10 C11 . . 120.0 ?
H10 C10 C11 . . 120.0 ?
C10 C11 H11 . . 120.0 ?
C10 C11 C12 . . 120.0 ?
H11 C11 C12 . . 120.0 ?
C11 C12 H12 . . 120.0 ?
C11 C12 C13 . . 120.0 ?
H12 C12 C13 . . 120.0 ?
C8 C13 C12 . . 120.0 ?
C8 C13 H13 . . 120.0 ?
C12 C13 H13 . . 120.0 ?
P C8' C9' . . 119.0(3) ?
P C8' C13' . . 120.9(3) ?
C9' C8' C13' . . 120.0 ?
C8' C9' H9' . . 120.0 ?
C8' C9' C10' . . 120.0 ?
H9' C9' C10' . . 120.0 ?
C9' C10' H10' . . 120.0 ?
C9' C10' C11' . . 120.0 ?
H10' C10' C11' . . 120.0 ?
C10' C11' H11' . . 120.0 ?
C10' C11' C12' . . 120.0 ?
H11' C11' C12' . . 120.0 ?
C11' C12' H12' . . 120.0 ?
C11' C12' C13' . . 120.0 ?
H12' C12' C13' . . 120.0 ?
C8' C13' C12' . . 120.0 ?
C8' C13' H13' . . 120.0 ?
C12' C13' H13' . . 120.0 ?
P C14 C15 . . 118.7(2) ?
P C14 C19 . . 122.8(2) ?
C15 C14 C19 . . 118.5(3) ?
C14 C15 H15 . . 119.9 ?
C14 C15 C16 . . 120.3(3) ?
H15 C15 C16 . . 119.9 ?
C15 C16 H16 . . 119.7 ?
C15 C16 C17 . . 120.6(3) ?
H16 C16 C17 . . 119.7 ?
C16 C17 H17 . . 120.3 ?
C16 C17 C18 . . 119.5(4) ?
H17 C17 C18 . . 120.3 ?
C17 C18 H18 . . 119.9 ?
C17 C18 C19 . . 120.2(3) ?
H18 C18 C19 . . 119.9 ?
C14 C19 C18 . . 120.8(3) ?
C14 C19 H19 . . 119.6 ?
C18 C19 H19 . . 119.6 ?
P C20 C21 . . 120.81(19) ?
P C20 C25 . . 119.7(2) ?
C21 C20 C25 . . 119.5(2) ?
C20 C21 H21 . . 119.8 ?
C20 C21 C22 . . 120.4(2) ?
H21 C21 C22 . . 119.8 ?
C21 C22 H22 . . 120.2 ?
C21 C22 C23 . . 119.6(3) ?
H22 C22 C23 . . 120.2 ?
C22 C23 H23 . . 119.9 ?
C22 C23 C24 . . 120.3(3) ?
H23 C23 C24 . . 119.9 ?
C23 C24 H24 . . 119.6 ?
C23 C24 C25 . . 120.8(3) ?
H24 C24 C25 . . 119.6 ?
C20 C25 C24 . . 119.4(3) ?
C20 C25 H25 . . 120.3 ?
C24 C25 H25 . . 120.3 ?
Ir C26 H26 . . 113.5 ?
Ir C26 C27 . . 72.31(15) ?
Ir C26 C33 . . 112.95(18) ?
H26 C26 C27 . . 113.5 ?
H26 C26 C33 . . 113.5 ?
C27 C26 C33 . . 124.3(3) ?
Ir C27 C26 . . 70.88(15) ?
Ir C27 H27 . . 113.7 ?
Ir C27 C28 . . 108.7(2) ?
C26 C27 H27 . . 113.7 ?
C26 C27 C28 . . 127.3(3) ?
H27 C27 C28 . . 113.7 ?
C27 C28 H28A . . 108.9 ?
C27 C28 H28B . . 108.9 ?
C27 C28 C29 . . 113.6(3) ?
H28A C28 H28B . . 107.7 ?
H28A C28 C29 . . 108.9 ?
H28B C28 C29 . . 108.9 ?
C28 C29 H29A . . 109.0 ?
C28 C29 H29B . . 109.0 ?
C28 C29 C30 . . 112.9(3) ?
H29A C29 H29B . . 107.8 ?
H29A C29 C30 . . 109.0 ?
H29B C29 C30 . . 109.0 ?
Ir C30 C29 . . 112.7(2) ?
Ir C30 H30 . . 113.8 ?
Ir C30 C31 . . 72.04(17) ?
C29 C30 H30 . . 113.8 ?
C29 C30 C31 . . 123.6(3) ?
H30 C30 C31 . . 113.8 ?
Ir C31 C30 . . 71.15(19) ?
Ir C31 H31 . . 114.1 ?
Ir C31 C32 . . 110.07(18) ?
C30 C31 H31 . . 114.1 ?
C30 C31 C32 . . 125.2(3) ?
H31 C31 C32 . . 114.1 ?
C31 C32 H32A . . 108.8 ?
C31 C32 H32B . . 108.8 ?
C31 C32 C33 . . 113.8(3) ?
H32A C32 H32B . . 107.7 ?
H32A C32 C33 . . 108.8 ?
H32B C32 C33 . . 108.8 ?
C26 C33 C32 . . 114.0(2) ?
C26 C33 H33A . . 108.7 ?
C26 C33 H33B . . 108.7 ?
C32 C33 H33A . . 108.7 ?
C32 C33 H33B . . 108.7 ?
H33A C33 H33B . . 107.6 ?
Cl1 C34 Cl2 . . 113.0(4) ?
Cl1 C34 H34A . . 109.0 ?
Cl1 C34 H34B . . 109.0 ?
Cl2 C34 H34A . . 109.0 ?
Cl2 C34 H34B . . 109.0 ?
H34A C34 H34B . . 107.8 ?
Cl1' C34' Cl2' . . 112.7(4) ?
Cl1' C34' H34C . . 109.1 ?
Cl1' C34' H34D . . 109.1 ?
Cl2' C34' H34C . . 109.1 ?
Cl2' C34' H34D . . 109.1 ?
H34C C34' H34D . . 107.8 ?

loop_
_geom_bond_atom_site_label_1
_geom_bond_atom_site_label_2
_geom_bond_site_symmetry_2
_geom_bond_distance
_geom_bond_publ_flag
Ir P . 2.3196(7) ?
Ir C1 . 2.041(3) ?
Ir C26 . 2.189(3) ?
Ir C27 . 2.207(3) ?
Ir C30 . 2.187(3) ?
Ir C31 . 2.198(3) ?
Cl1 C34 . 1.731(5) ?
Cl2 C34 . 1.719(6) ?
Cl1' C34' . 1.732(5) ?
Cl2' C34' . 1.740(5) ?
P C8 . 1.769(4) ?
P C8' . 1.957(6) ?
P C14 . 1.827(4) ?
P C20 . 1.827(3) ?
F1 B . 1.369(4) ?
F2 B . 1.373(5) ?
F3 B . 1.364(5) ?
F4 B . 1.393(6) ?
N1 C1 . 1.358(3) ?
N1 C3 . 1.392(4) ?
N1 C4 . 1.474(4) ?
N2 C1 . 1.360(4) ?
N2 C2 . 1.377(4) ?
N2 C7 . 1.464(4) ?
C2 H2 . 0.950 ?
C2 C3 . 1.334(5) ?
C3 H3 . 0.950 ?
C4 H4 . 1.000 ?
C4 C5 . 1.517(4) ?
C4 C6 . 1.529(4) ?
C5 H5A . 0.980 ?
C5 H5B . 0.980 ?
C5 H5C . 0.980 ?
C6 H6A . 0.980 ?
C6 H6B . 0.980 ?
C6 H6C . 0.980 ?
C7 H7A . 0.980 ?
C7 H7B . 0.980 ?
C7 H7C . 0.980 ?
C8 C9 . 1.390 ?
C8 C13 . 1.390 ?
C9 H9 . 0.950 ?
C9 C10 . 1.390 ?
C10 H10 . 0.950 ?
C10 C11 . 1.390 ?
C11 H11 . 0.950 ?
C11 C12 . 1.390 ?
C12 H12 . 0.950 ?
C12 C13 . 1.390 ?
C13 H13 . 0.950 ?
C8' C9' . 1.390 ?
C8' C13' . 1.390 ?
C9' H9' . 0.950 ?
C9' C10' . 1.390 ?
C10' H10' . 0.950 ?
C10' C11' . 1.390 ?
C11' H11' . 0.950 ?
C11' C12' . 1.390 ?
C12' H12' . 0.950 ?
C12' C13' . 1.390 ?
C13' H13' . 0.950 ?
C14 C15 . 1.404(4) ?
C14 C19 . 1.389(4) ?
C15 H15 . 0.950 ?
C15 C16 . 1.382(5) ?
C16 H16 . 0.950 ?
C16 C17 . 1.380(5) ?
C17 H17 . 0.950 ?
C17 C18 . 1.389(5) ?
C18 H18 . 0.950 ?
C18 C19 . 1.384(4) ?
C19 H19 . 0.950 ?
C20 C21 . 1.384(4) ?
C20 C25 . 1.403(4) ?
C21 H21 . 0.950 ?
C21 C22 . 1.391(4) ?
C22 H22 . 0.950 ?
C22 C23 . 1.386(4) ?
C23 H23 . 0.950 ?
C23 C24 . 1.373(5) ?
C24 H24 . 0.950 ?
C24 C25 . 1.383(4) ?
C25 H25 . 0.950 ?
C26 H26 . 1.000 ?
C26 C27 . 1.388(4) ?
C26 C33 . 1.524(4) ?
C27 H27 . 1.000 ?
C27 C28 . 1.506(5) ?
C28 H28A . 0.990 ?
C28 H28B . 0.990 ?
C28 C29 . 1.494(6) ?
C29 H29A . 0.990 ?
C29 H29B . 0.990 ?
C29 C30 . 1.530(5) ?
C30 H30 . 1.000 ?
C30 C31 . 1.384(4) ?
C31 H31 . 1.000 ?
C31 C32 . 1.516(4) ?
C32 H32A . 0.990 ?
C32 H32B . 0.990 ?
C32 C33 . 1.514(4) ?
C33 H33A . 0.990 ?
C33 H33B . 0.990 ?
C34 H34A . 0.990 ?
C34 H34B . 0.990 ?
C34' H34C . 0.990 ?
C34' H34D . 0.990 ?

loop_
_geom_torsion_atom_site_label_1
_geom_torsion_atom_site_label_2
_geom_torsion_atom_site_label_3
_geom_torsion_atom_site_label_4
_geom_torsion_site_symmetry_1
_geom_torsion_site_symmetry_2
_geom_torsion_site_symmetry_3
_geom_torsion_site_symmetry_4
_geom_torsion
_geom_torsion_publ_flag
C1 Ir P C8 . . . . -32.6(3) ?
C1 Ir P C8' . . . . -18.0(3) ?
C1 Ir P C14 . . . . -150.47(13) ?
C1 Ir P C20 . . . . 90.25(12) ?
C26 Ir P C8 . . . . -133.5(4) ?
C26 Ir P C8' . . . . -118.9(3) ?
C26 Ir P C14 . . . . 108.6(2) ?
C26 Ir P C20 . . . . -10.6(2) ?
C27 Ir P C8 . . . . 51.2(6) ?
C27 Ir P C8' . . . . 65.7(5) ?
C27 Ir P C14 . . . . -66.7(5) ?
C27 Ir P C20 . . . . 174.0(4) ?
C30 Ir P C8 . . . . 126.3(3) ?
C30 Ir P C8' . . . . 140.8(3) ?
C30 Ir P C14 . . . . 8.35(14) ?
C30 Ir P C20 . . . . -110.93(14) ?
C31 Ir P C8 . . . . 162.2(3) ?
C31 Ir P C8' . . . . 176.7(3) ?
C31 Ir P C14 . . . . 44.32(13) ?
C31 Ir P C20 . . . . -74.96(12) ?
C3 N1 C1 Ir . . . . 178.82(19) ?
C3 N1 C1 N2 . . . . 1.7(3) ?
C4 N1 C1 Ir . . . . -1.4(4) ?
C4 N1 C1 N2 . . . . -178.5(2) ?
C2 N2 C1 Ir . . . . -178.4(2) ?
C2 N2 C1 N1 . . . . -1.4(3) ?
C7 N2 C1 Ir . . . . 3.2(4) ?
C7 N2 C1 N1 . . . . -179.8(2) ?
P Ir C1 N1 . . . . 92.8(2) ?
P Ir C1 N2 . . . . -90.8(2) ?
C26 Ir C1 N1 . . . . -111.9(2) ?
C26 Ir C1 N2 . . . . 64.6(2) ?
C27 Ir C1 N1 . . . . -75.5(2) ?
C27 Ir C1 N2 . . . . 100.9(2) ?
C30 Ir C1 N1 . . . . -23.6(4) ?
C30 Ir C1 N2 . . . . 152.8(3) ?
C31 Ir C1 N1 . . . . -168.9(3) ?
C31 Ir C1 N2 . . . . 7.5(5) ?
C1 N2 C2 C3 . . . . 0.6(3) ?
C7 N2 C2 C3 . . . . 178.9(3) ?
N2 C2 C3 N1 . . . . 0.4(3) ?
C1 N1 C3 C2 . . . . -1.4(3) ?
C4 N1 C3 C2 . . . . 178.9(3) ?
C1 N1 C4 C5 . . . . -119.8(3) ?
C1 N1 C4 C6 . . . . 117.1(3) ?
C3 N1 C4 C5 . . . . 59.9(4) ?
C3 N1 C4 C6 . . . . -63.1(4) ?
Ir P C8 C9 . . . . -122.0(3) ?
Ir P C8 C13 . . . . 63.8(4) ?
C8' P C8 C9 . . . . 167(2) ?
C8' P C8 C13 . . . . -7.4(17) ?
C14 P C8 C9 . . . . 4.9(4) ?
C14 P C8 C13 . . . . -169.3(3) ?
C20 P C8 C9 . . . . 111.1(3) ?
C20 P C8 C13 . . . . -63.1(3) ?
P C8 C9 C10 . . . . -173.9(5) ?
C13 C8 C9 C10 . . . . 0.0 ?
C8 C9 C10 C11 . . . . 0.0 ?
C9 C10 C11 C12 . . . . 0.0 ?
C10 C11 C12 C13 . . . . 0.0 ?
C11 C12 C13 C8 . . . . 0.0 ?
P C8 C13 C12 . . . . 174.6(4) ?
C9 C8 C13 C12 . . . . 0.0 ?
Ir P C8' C9' . . . . -125.3(3) ?
Ir P C8' C13' . . . . 58.0(4) ?
C8 P C8' C9' . . . . -9.4(16) ?
C8 P C8' C13' . . . . 174(2) ?
C14 P C8' C9' . . . . 9.8(5) ?
C14 P C8' C13' . . . . -166.9(3) ?
C20 P C8' C9' . . . . 116.8(4) ?
C20 P C8' C13' . . . . -60.0(4) ?
P C8' C9' C10' . . . . -176.8(5) ?
C13' C8' C9' C10' . . . . 0.0 ?
C8' C9' C10' C11' . . . . 0.0 ?
C9' C10' C11' C12' . . . . 0.0 ?
C10' C11' C12' C13' . . . . 0.0 ?
C11' C12' C13' C8' . . . . 0.0 ?
P C8' C13' C12' . . . . 176.7(5) ?
C9' C8' C13' C12' . . . . 0.0 ?
Ir P C14 C15 . . . . 58.5(3) ?
Ir P C14 C19 . . . . -121.2(2) ?
C8 P C14 C15 . . . . -72.2(4) ?
C8 P C14 C19 . . . . 108.2(3) ?
C8' P C14 C15 . . . . -76.7(4) ?
C8' P C14 C19 . . . . 103.6(4) ?
C20 P C14 C15 . . . . -177.9(3) ?
C20 P C14 C19 . . . . 2.4(3) ?
P C14 C15 C16 . . . . 178.9(3) ?
C19 C14 C15 C16 . . . . -1.4(5) ?
C14 C15 C16 C17 . . . . 1.9(5) ?
C15 C16 C17 C18 . . . . -1.2(5) ?
C16 C17 C18 C19 . . . . -0.1(5) ?
C17 C18 C19 C14 . . . . 0.6(5) ?
P C14 C19 C18 . . . . 179.8(2) ?
C15 C14 C19 C18 . . . . 0.1(5) ?
Ir P C20 C21 . . . . 16.3(2) ?
Ir P C20 C25 . . . . -163.7(2) ?
C8 P C20 C21 . . . . 148.9(3) ?
C8 P C20 C25 . . . . -31.1(4) ?
C8' P C20 C21 . . . . 137.6(3) ?
C8' P C20 C25 . . . . -42.4(4) ?
C14 P C20 C21 . . . . -110.0(2) ?
C14 P C20 C25 . . . . 70.0(3) ?
P C20 C21 C22 . . . . -179.4(2) ?
C25 C20 C21 C22 . . . . 0.6(4) ?
C20 C21 C22 C23 . . . . -0.7(4) ?
C21 C22 C23 C24 . . . . 0.7(5) ?
C22 C23 C24 C25 . . . . -0.6(5) ?
C23 C24 C25 C20 . . . . 0.6(5) ?
P C20 C25 C24 . . . . 179.5(2) ?
C21 C20 C25 C24 . . . . -0.5(4) ?
P Ir C26 C27 . . . . -178.43(16) ?
P Ir C26 C33 . . . . -58.0(3) ?
C1 Ir C26 C27 . . . . 80.4(2) ?
C1 Ir C26 C33 . . . . -159.1(2) ?
C27 Ir C26 C33 . . . . 120.5(3) ?
C30 Ir C26 C27 . . . . -76.0(2) ?
C30 Ir C26 C33 . . . . 44.4(2) ?
C31 Ir C26 C27 . . . . -112.3(2) ?
C31 Ir C26 C33 . . . . 8.2(2) ?
Ir C26 C27 C28 . . . . 99.3(3) ?
C33 C26 C27 Ir . . . . -106.1(3) ?
C33 C26 C27 C28 . . . . -6.8(4) ?
P Ir C27 C26 . . . . 176.7(3) ?
P Ir C27 C28 . . . . 52.7(6) ?
C1 Ir C27 C26 . . . . -98.8(2) ?
C1 Ir C27 C28 . . . . 137.2(3) ?
C26 Ir C27 C28 . . . . -124.0(3) ?
C30 Ir C27 C26 . . . . 99.9(2) ?
C30 Ir C27 C28 . . . . -24.1(2) ?
C31 Ir C27 C26 . . . . 66.2(2) ?
C31 Ir C27 C28 . . . . -57.8(2) ?
Ir C27 C28 C29 . . . . 39.1(4) ?
C26 C27 C28 C29 . . . . -40.7(4) ?
C27 C28 C29 C30 . . . . -34.5(4) ?
C28 C29 C30 Ir . . . . 12.4(4) ?
C28 C29 C30 C31 . . . . 95.2(4) ?
P Ir C30 C29 . . . . -161.7(2) ?
P Ir C30 C31 . . . . 78.60(17) ?
C1 Ir C30 C29 . . . . -46.1(4) ?
C1 Ir C30 C31 . . . . -165.8(2) ?
C26 Ir C30 C29 . . . . 43.0(3) ?
C26 Ir C30 C31 . . . . -76.72(18) ?
C27 Ir C30 C29 . . . . 6.8(3) ?
C27 Ir C30 C31 . . . . -112.94(19) ?
C31 Ir C30 C29 . . . . 119.7(3) ?
Ir C30 C31 C32 . . . . 101.7(3) ?
C29 C30 C31 Ir . . . . -105.7(3) ?
C29 C30 C31 C32 . . . . -4.0(5) ?
P Ir C31 C30 . . . . -103.54(17) ?
P Ir C31 C32 . . . . 134.9(2) ?
C1 Ir C31 C30 . . . . 157.7(3) ?
C1 Ir C31 C32 . . . . 36.1(5) ?
C26 Ir C31 C30 . . . . 99.28(18) ?
C26 Ir C31 C32 . . . . -22.3(2) ?
C27 Ir C31 C30 . . . . 65.46(18) ?
C27 Ir C31 C32 . . . . -56.1(2) ?
C30 Ir C31 C32 . . . . -121.6(3) ?
Ir C31 C32 C33 . . . . 33.6(3) ?
C30 C31 C32 C33 . . . . -47.0(4) ?
C31 C32 C33 C26 . . . . -27.6(4) ?
Ir C26 C33 C32 . . . . 7.8(3) ?
C27 C26 C33 C32 . . . . 91.4(3) ?
